data_7233452
loop_
_publ_author_name
'Ch. G. Chandaluri'
'T. P. Radhakrishnan'

_publ_section_title
;
 Hierarchical assembly of a molecular material through the amorphous phase
 and the evolution of its fluorescence emission
;
_journal_name_full 'Journal of Materials Chemistry C'
_journal_page_first 4464
_journal_page_last 4471
_journal_paper_doi 10.1039/C3TC30615A
_journal_volume 1
_journal_year 2013
_chemical_formula_sum 'C21 H20 N4'
_chemical_formula_weight 328.41
_chemical_name_common 7-pyrrolidino-7-benzylamino-8,8-dicyanoquinodimethane
_chemical_name_systematic 7-pyrrolidino-7-benzylamino-8,8-dicyanoquinodimethane
_space_group_IT_number 14
_space_group_name_Hall '-P 2yn'
_space_group_name_H-M_alt 'P 1 21/n 1'
_symmetry_cell_setting monoclinic
_symmetry_space_group_name_H-M 'P 1 21/n 1'
_atom_sites_solution_hydrogens geom
_atom_sites_solution_primary direct
_atom_sites_solution_secondary difmap
_cell_angle_alpha 90.00
_cell_angle_beta 99.2920(10)
_cell_angle_gamma 90.00
_cell_formula_units_Z 4
_cell_length_a 9.4123(7)
_cell_length_b 12.9289(10)
_cell_length_c 14.5929(11)
_cell_measurement_reflns_used 9187
_cell_measurement_temperature 100(2)
_cell_measurement_theta_max 25.04
_cell_measurement_theta_min 2.19
_cell_volume 1752.5(2)
_computing_cell_refinement 'Bruker SMART'
_computing_data_collection 'Bruker SMART'
_computing_data_reduction 'Bruker SAINT'
_computing_molecular_graphics 'Bruker SHELXTL'
_computing_publication_material 'Bruker SHELXTL'
_computing_structure_refinement 'SHELXL-97 (Sheldrick, 1997)'
_computing_structure_solution 'SHELXS-97 (Sheldrick, 1990)'
_diffrn_ambient_temperature 100(2)
_diffrn_measured_fraction_theta_full 0.998
_diffrn_measured_fraction_theta_max 0.998
_diffrn_measurement_device_type 'CCD area detector'
_diffrn_measurement_method 'phi and omega scans'
_diffrn_radiation_monochromator graphite
_diffrn_radiation_source 'fine-focus sealed tube'
_diffrn_radiation_type MoK\a
_diffrn_radiation_wavelength 0.71073
_diffrn_reflns_av_R_equivalents 0.0328
_diffrn_reflns_av_sigmaI/netI 0.0223
_diffrn_reflns_limit_h_max 11
_diffrn_reflns_limit_h_min -11
_diffrn_reflns_limit_k_max 15
_diffrn_reflns_limit_k_min -15
_diffrn_reflns_limit_l_max 17
_diffrn_reflns_limit_l_min -17
_diffrn_reflns_number 16502
_diffrn_reflns_theta_full 25.05
_diffrn_reflns_theta_max 25.05
_diffrn_reflns_theta_min 2.12
_exptl_absorpt_coefficient_mu 0.076
_exptl_absorpt_correction_T_max 0.9761
_exptl_absorpt_correction_T_min 0.9674
_exptl_absorpt_correction_type empirical
_exptl_absorpt_process_details SADABS
_exptl_crystal_colour YELLOW
_exptl_crystal_density_diffrn 1.245
_exptl_crystal_density_method 'not measured'
_exptl_crystal_description BLOCK
_exptl_crystal_F_000 696
_exptl_crystal_size_max 0.44
_exptl_crystal_size_mid 0.36
_exptl_crystal_size_min 0.32
_refine_diff_density_max 0.376
_refine_diff_density_min -0.309
_refine_diff_density_rms 0.047
_refine_ls_extinction_method none
_refine_ls_goodness_of_fit_ref 1.060
_refine_ls_hydrogen_treatment mixed
_refine_ls_matrix_type full
_refine_ls_number_parameters 240
_refine_ls_number_reflns 3087
_refine_ls_number_restraints 0
_refine_ls_restrained_S_all 1.060
_refine_ls_R_factor_all 0.0443
_refine_ls_R_factor_gt 0.0416
_refine_ls_shift/su_max 0.000
_refine_ls_shift/su_mean 0.000
_refine_ls_structure_factor_coef Fsqd
_refine_ls_weighting_details 'calc w=1/[\s^2^(Fo^2^)+(0.0538P)^2^+0.6943P] where P=(Fo^2^+2Fc^2^)/3'
_refine_ls_weighting_scheme calc
_refine_ls_wR_factor_gt 0.1067
_refine_ls_wR_factor_ref 0.1090
_reflns_number_gt 2877
_reflns_number_total 3087
_reflns_threshold_expression >2sigma(I)
_cod_data_source_file J-Mater-Chem-C-2013-1-4464.cif
_cod_data_source_block 1
_cod_depositor_comments
;
The following automatic conversions were performed:

data item '_exptl_absorpt_correction_type' value 'EMPIRICAL' was
changed to 'empirical' in accordance with the built-in table derived
from the CIF Core dictionary named 'cif_core.dic' version 2.4.5 last
updated on 2014-11-21.

data item '_symmetry_cell_setting' value 'Monoclinic' was changed to
'monoclinic' in accordance with the built-in table derived from the
CIF Core dictionary named 'cif_core.dic' version 2.4.5 last updated
on 2014-11-21.

Automatic conversion script
Id: cif_fix_values 6909 2019-04-08 15:41:33Z antanas 
;
_cod_original_sg_symbol_H-M 'P2(1)/n '
_cod_database_code 7233452

loop_
_symmetry_equiv_pos_as_xyz
'x, y, z'
'-x+1/2, y+1/2, -z+1/2'
'-x, -y, -z'
'x-1/2, -y-1/2, z-1/2'

loop_
_atom_site_label
_atom_site_type_symbol
_atom_site_fract_x
_atom_site_fract_y
_atom_site_fract_z
_atom_site_U_iso_or_equiv
_atom_site_adp_type
_atom_site_occupancy
_atom_site_symmetry_multiplicity
_atom_site_calc_flag
_atom_site_refinement_flags
_atom_site_disorder_assembly
_atom_site_disorder_group
C17A C -0.2702(3) 0.8664(3) -0.1418(3) 0.0331(10) Uani 0.625(10) 1 d P A 1
H17A H -0.2732 0.8169 -0.1938 0.040 Uiso 0.625(10) 1 calc PR A 1
H17B H -0.3701 0.8856 -0.1358 0.040 Uiso 0.625(10) 1 calc PR A 1
C17B C -0.2806(5) 0.9081(6) -0.1039(5) 0.0307(16) Uani 0.375(10) 1 d P A 2
H17C H -0.3675 0.8816 -0.1445 0.037 Uiso 0.375(10) 1 calc PR A 2
H17D H -0.3113 0.9568 -0.0585 0.037 Uiso 0.375(10) 1 calc PR A 2
C8 C -0.05489(14) 0.47698(10) 0.24000(9) 0.0226(3) Uani 1 1 d . . .
N10 N 0.19955(12) 0.83177(9) -0.01356(8) 0.0269(3) Uani 1 1 d . . .
C4 C -0.02022(14) 0.56051(10) 0.18151(9) 0.0218(3) Uani 1 1 d . . .
N9 N -0.04443(12) 0.85382(9) -0.04812(8) 0.0233(3) Uani 1 1 d . A .
C1 C 0.04379(14) 0.72260(10) 0.06461(9) 0.0227(3) Uani 1 1 d . . .
C6 C 0.09503(14) 0.62259(10) 0.05442(9) 0.0241(3) Uani 1 1 d . . .
H6 H 0.1522 0.6088 0.0078 0.029 Uiso 1 1 calc R . .
C3 C -0.06787(15) 0.66236(11) 0.19254(9) 0.0252(3) Uani 1 1 d . . .
H3 H -0.1224 0.6771 0.2404 0.030 Uiso 1 1 calc R . .
C2 C -0.03697(15) 0.74091(11) 0.13532(9) 0.0259(3) Uani 1 1 d . . .
H2 H -0.0711 0.8088 0.1440 0.031 Uiso 1 1 calc R . .
C5 C 0.06358(14) 0.54363(10) 0.11130(9) 0.0227(3) Uani 1 1 d . . .
H5 H 0.0993 0.4762 0.1029 0.027 Uiso 1 1 calc R . .
C12 C -0.01253(15) 0.37434(11) 0.22709(9) 0.0253(3) Uani 1 1 d . . .
C7 C 0.06781(14) 0.80536(10) -0.00116(9) 0.0227(3) Uani 1 1 d . . .
C20 C 0.41484(14) 0.71682(11) -0.00672(10) 0.0275(3) Uani 1 1 d . . .
N13 N -0.19514(14) 0.51170(10) 0.37304(9) 0.0365(3) Uani 1 1 d . . .
C25 C 0.36606(15) 0.68225(11) -0.09628(10) 0.0304(3) Uani 1 1 d . . .
H25 H 0.2781 0.7080 -0.1295 0.036 Uiso 1 1 calc R . .
C24 C 0.44507(16) 0.61010(12) -0.13774(11) 0.0343(4) Uani 1 1 d . . .
H24 H 0.4107 0.5868 -0.1991 0.041 Uiso 1 1 calc R . .
C11 C -0.13177(15) 0.49501(10) 0.31290(9) 0.0253(3) Uani 1 1 d . . .
N14 N 0.02080(16) 0.28955(10) 0.21659(9) 0.0381(3) Uani 1 1 d . . .
C23 C 0.57306(16) 0.57213(12) -0.09028(11) 0.0346(4) Uani 1 1 d . . .
H23 H 0.6271 0.5231 -0.1189 0.042 Uiso 1 1 calc R . .
C21 C 0.54400(15) 0.67769(11) 0.04083(11) 0.0314(3) Uani 1 1 d . . .
H21 H 0.5786 0.7005 0.1023 0.038 Uiso 1 1 calc R . .
C19 C 0.33385(15) 0.79581(12) 0.04179(10) 0.0294(3) Uani 1 1 d . . .
H19A H 0.3119 0.7650 0.1000 0.035 Uiso 1 1 calc R . .
H19B H 0.3973 0.8562 0.0588 0.035 Uiso 1 1 calc R . .
C22 C 0.62237(16) 0.60576(12) -0.00085(11) 0.0345(4) Uani 1 1 d . . .
H22 H 0.7102 0.5795 0.0322 0.041 Uiso 1 1 calc R . .
C18 C -0.19569(15) 0.81936(12) -0.05374(10) 0.0303(3) Uani 1 1 d . . .
H18A H -0.2375 0.8446 0.0002 0.036 Uiso 1 1 calc R A 1
H18B H -0.2025 0.7430 -0.0561 0.036 Uiso 1 1 calc R A 1
C15 C -0.03200(15) 0.93456(10) -0.11791(9) 0.0260(3) Uani 1 1 d . . .
H15A H 0.0213 0.9085 -0.1664 0.031 Uiso 1 1 calc R A .
H15B H 0.0179 0.9965 -0.0885 0.031 Uiso 1 1 calc R . .
C16 C -0.18678(18) 0.95932(14) -0.15857(13) 0.0452(4) Uani 1 1 d . A .
H16A H -0.2210 1.0205 -0.1276 0.054 Uiso 1 1 calc R B 1
H16B H -0.1960 0.9736 -0.2259 0.054 Uiso 1 1 calc R B 1
H10 H 0.2108(18) 0.8824(14) -0.0567(12) 0.040(5) Uiso 1 1 d . . .

loop_
_atom_site_aniso_label
_atom_site_aniso_U_11
_atom_site_aniso_U_22
_atom_site_aniso_U_33
_atom_site_aniso_U_23
_atom_site_aniso_U_13
_atom_site_aniso_U_12
C17A 0.0269(13) 0.0361(18) 0.0339(18) -0.0020(15) -0.0023(11) 0.0042(12)
C17B 0.026(2) 0.033(3) 0.031(3) 0.001(2) -0.0004(18) 0.0029(18)
C8 0.0228(7) 0.0224(7) 0.0223(7) -0.0016(5) 0.0033(5) 0.0004(5)
N10 0.0243(6) 0.0280(6) 0.0282(6) 0.0056(5) 0.0038(5) -0.0003(5)
C4 0.0192(6) 0.0252(7) 0.0197(6) -0.0013(5) -0.0013(5) -0.0003(5)
N9 0.0242(6) 0.0220(6) 0.0238(6) 0.0015(4) 0.0043(5) 0.0005(4)
C1 0.0223(7) 0.0236(7) 0.0214(6) 0.0000(5) 0.0015(5) -0.0004(5)
C6 0.0223(7) 0.0276(7) 0.0226(7) -0.0016(5) 0.0043(5) 0.0010(5)
C3 0.0274(7) 0.0272(7) 0.0221(7) -0.0016(5) 0.0069(5) 0.0024(6)
C2 0.0305(7) 0.0222(7) 0.0247(7) -0.0013(5) 0.0039(6) 0.0039(6)
C5 0.0229(7) 0.0214(6) 0.0233(7) -0.0017(5) 0.0023(5) 0.0024(5)
C12 0.0279(7) 0.0276(8) 0.0207(7) 0.0004(5) 0.0045(5) -0.0017(6)
C7 0.0253(7) 0.0213(7) 0.0212(6) -0.0043(5) 0.0036(5) 0.0005(5)
C20 0.0224(7) 0.0276(7) 0.0326(8) 0.0072(6) 0.0050(6) -0.0044(6)
N13 0.0431(8) 0.0330(7) 0.0374(7) 0.0016(6) 0.0187(6) 0.0050(6)
C25 0.0246(7) 0.0356(8) 0.0308(8) 0.0075(6) 0.0038(6) 0.0001(6)
C24 0.0335(8) 0.0381(8) 0.0327(8) 0.0031(6) 0.0099(6) -0.0021(7)
C11 0.0264(7) 0.0216(7) 0.0276(7) 0.0015(5) 0.0034(6) -0.0001(5)
N14 0.0535(9) 0.0267(7) 0.0354(7) -0.0020(5) 0.0113(6) 0.0056(6)
C23 0.0288(8) 0.0311(8) 0.0467(9) 0.0040(7) 0.0143(7) -0.0009(6)
C21 0.0253(7) 0.0305(8) 0.0372(8) 0.0052(6) 0.0011(6) -0.0046(6)
C19 0.0244(7) 0.0322(8) 0.0302(7) 0.0027(6) 0.0007(6) -0.0023(6)
C22 0.0225(7) 0.0314(8) 0.0487(9) 0.0090(7) 0.0035(6) -0.0007(6)
C18 0.0216(7) 0.0324(8) 0.0367(8) 0.0022(6) 0.0041(6) -0.0004(6)
C15 0.0321(8) 0.0208(7) 0.0251(7) 0.0021(5) 0.0045(6) 0.0007(6)
C16 0.0348(9) 0.0474(10) 0.0516(10) 0.0192(8) 0.0012(8) 0.0077(7)

loop_
_atom_type_symbol
_atom_type_description
_atom_type_scat_dispersion_real
_atom_type_scat_dispersion_imag
_atom_type_scat_source
C C 0.0033 0.0016 'International Tables Vol C Tables 4.2.6.8 and 6.1.1.4'
H H 0.0000 0.0000 'International Tables Vol C Tables 4.2.6.8 and 6.1.1.4'
N N 0.0061 0.0033 'International Tables Vol C Tables 4.2.6.8 and 6.1.1.4'

loop_
_geom_angle_atom_site_label_1
_geom_angle_atom_site_label_2
_geom_angle_atom_site_label_3
_geom_angle
_geom_angle_site_symmetry_1
_geom_angle_site_symmetry_3
C16 C17A C18 106.6(2) . .
C16 C17A H17A 110.4 . .
C18 C17A H17A 110.4 . .
C16 C17A H17B 110.4 . .
C18 C17A H17B 110.4 . .
H17A C17A H17B 108.6 . .
C16 C17B C18 107.0(3) . .
C16 C17B H17C 110.3 . .
C18 C17B H17C 110.3 . .
C16 C17B H17D 110.3 . .
C18 C17B H17D 110.3 . .
H17C C17B H17D 108.6 . .
C11 C8 C12 116.83(12) . .
C11 C8 C4 121.20(12) . .
C12 C8 C4 121.97(12) . .
C7 N10 C19 125.94(12) . .
C7 N10 H10 119.1(11) . .
C19 N10 H10 114.6(11) . .
C5 C4 C3 117.03(12) . .
C5 C4 C8 121.36(12) . .
C3 C4 C8 121.61(12) . .
C7 N9 C15 123.20(11) . .
C7 N9 C18 124.55(11) . .
C15 N9 C18 110.92(11) . .
C6 C1 C2 118.29(12) . .
C6 C1 C7 120.62(12) . .
C2 C1 C7 121.01(12) . .
C5 C6 C1 120.70(12) . .
C5 C6 H6 119.7 . .
C1 C6 H6 119.7 . .
C2 C3 C4 121.23(12) . .
C2 C3 H3 119.4 . .
C4 C3 H3 119.4 . .
C3 C2 C1 121.12(12) . .
C3 C2 H2 119.4 . .
C1 C2 H2 119.4 . .
C6 C5 C4 121.60(12) . .
C6 C5 H5 119.2 . .
C4 C5 H5 119.2 . .
N14 C12 C8 179.24(15) . .
N9 C7 N10 119.62(12) . .
N9 C7 C1 119.12(12) . .
N10 C7 C1 121.26(12) . .
C25 C20 C21 118.78(14) . .
C25 C20 C19 122.81(13) . .
C21 C20 C19 118.41(13) . .
C20 C25 C24 120.46(14) . .
C20 C25 H25 119.8 . .
C24 C25 H25 119.8 . .
C23 C24 C25 120.35(15) . .
C23 C24 H24 119.8 . .
C25 C24 H24 119.8 . .
N13 C11 C8 178.85(15) . .
C24 C23 C22 119.66(15) . .
C24 C23 H23 120.2 . .
C22 C23 H23 120.2 . .
C22 C21 C20 120.53(14) . .
C22 C21 H21 119.7 . .
C20 C21 H21 119.7 . .
N10 C19 C20 114.28(12) . .
N10 C19 H19A 108.7 . .
C20 C19 H19A 108.7 . .
N10 C19 H19B 108.7 . .
C20 C19 H19B 108.7 . .
H19A C19 H19B 107.6 . .
C23 C22 C21 120.23(14) . .
C23 C22 H22 119.9 . .
C21 C22 H22 119.9 . .
N9 C18 C17A 103.85(15) . .
N9 C18 C17B 103.1(2) . .
C17A C18 C17B 30.4(2) . .
N9 C18 H18A 111.0 . .
C17A C18 H18A 111.0 . .
C17B C18 H18A 83.5 . .
N9 C18 H18B 111.0 . .
C17A C18 H18B 111.0 . .
C17B C18 H18B 135.3 . .
H18A C18 H18B 109.0 . .
N9 C15 C16 103.96(11) . .
N9 C15 H15A 111.0 . .
C16 C15 H15A 111.0 . .
N9 C15 H15B 111.0 . .
C16 C15 H15B 111.0 . .
H15A C15 H15B 109.0 . .
C17B C16 C17A 31.3(2) . .
C17B C16 C15 108.8(2) . .
C17A C16 C15 105.44(15) . .
C17B C16 H16A 80.8 . .
C17A C16 H16A 110.7 . .
C15 C16 H16A 110.7 . .
C17B C16 H16B 132.2 . .
C17A C16 H16B 110.7 . .
C15 C16 H16B 110.7 . .
H16A C16 H16B 108.8 . .

loop_
_geom_bond_atom_site_label_1
_geom_bond_atom_site_label_2
_geom_bond_distance
_geom_bond_site_symmetry_2
C17A C16 1.477(4) .
C17A C18 1.490(3) .
C17A H17A 0.9900 .
C17A H17B 0.9900 .
C17B C16 1.444(5) .
C17B C18 1.517(5) .
C17B H17C 0.9900 .
C17B H17D 0.9900 .
C8 C11 1.3994(19) .
C8 C12 1.4070(19) .
C8 C4 1.4462(19) .
N10 C7 1.3264(18) .
N10 C19 1.4617(18) .
N10 H10 0.926(19) .
C4 C5 1.4072(19) .
C4 C3 1.4086(19) .
N9 C7 1.3208(17) .
N9 C15 1.4761(17) .
N9 C18 1.4814(18) .
C1 C6 1.3964(19) .
C1 C2 1.3971(19) .
C1 C7 1.4789(18) .
C6 C5 1.3776(19) .
C6 H6 0.9500 .
C3 C2 1.375(2) .
C3 H3 0.9500 .
C2 H2 0.9500 .
C5 H5 0.9500 .
C12 N14 1.1573(19) .
C20 C25 1.387(2) .
C20 C21 1.394(2) .
C20 C19 1.516(2) .
N13 C11 1.1583(19) .
C25 C24 1.391(2) .
C25 H25 0.9500 .
C24 C23 1.379(2) .
C24 H24 0.9500 .
C23 C22 1.383(2) .
C23 H23 0.9500 .
C21 C22 1.387(2) .
C21 H21 0.9500 .
C19 H19A 0.9900 .
C19 H19B 0.9900 .
C22 H22 0.9500 .
C18 H18A 0.9900 .
C18 H18B 0.9900 .
C15 C16 1.516(2) .
C15 H15A 0.9900 .
C15 H15B 0.9900 .
C16 H16A 0.9900 .
C16 H16B 0.9900 .
